data_7157757
loop_
_publ_author_name
'Smith, Jennifer'
'Kacmaz, Aysecik'
'Wang, Chao'
'Villa-Marcos, Barbara'
'Xiao, Jianliang'

_publ_section_title
;
 Chiral cyclometalated iridium complexes for asymmetric reduction
 reactions.
;
_journal_issue 1
_journal_name_full 'Organic &amp; biomolecular chemistry'
_journal_page_first 279
_journal_page_last 284
_journal_paper_doi 10.1039/d0ob02049d
_journal_volume 19
_journal_year 2021
_chemical_absolute_configuration ad
_chemical_formula_moiety '(Ir 3+), (Cl 1-), (C21 H16 O N 1-),(C10 H15 1-)'
_chemical_formula_sum 'C31 H31 Cl Ir N O'
_chemical_formula_weight 661.22
_chemical_name_common 'Chiral Iridicyle 1'
_chemical_name_systematic 'Chiral Iridicyle 1'
_space_group_IT_number 4
_space_group_name_Hall 'P 2yb'
_space_group_name_H-M_alt 'P 1 21 1'
_symmetry_cell_setting monoclinic
_symmetry_space_group_name_H-M 'P 1 21 1'
_atom_sites_solution_hydrogens geom
_atom_sites_solution_primary direct
_atom_sites_solution_secondary difmap
_audit_creation_method SHELXL-97
_audit_update_record
;
2020-09-10 deposited with the CCDC.	2020-11-23 downloaded from the CCDC.
;
_cell_angle_alpha 90.00
_cell_angle_beta 119.2660(10)
_cell_angle_gamma 90.00
_cell_formula_units_Z 2
_cell_length_a 11.3621(9)
_cell_length_b 11.4447(9)
_cell_length_c 11.5177(9)
_cell_measurement_reflns_used 2921
_cell_measurement_temperature 100(2)
_cell_measurement_theta_max 27.48
_cell_measurement_theta_min 2.70
_cell_volume 1306.54(18)
_computing_cell_refinement 'SAINT v6.45a (Bruker, 2005)'
_computing_data_collection 'SMART v.5.632 (Bruker, 2005)'
_computing_data_reduction 'SAINT v6.45a (Bruker, 2005)'
_computing_structure_refinement 'SHELXL-97 (Sheldrick, 1997)'
_computing_structure_solution 'SHELXS-97 (Sheldrick, 1990)'
_diffrn_ambient_temperature 100(2)
_diffrn_measured_fraction_theta_full 0.974
_diffrn_measured_fraction_theta_max 0.974
_diffrn_measurement_device_type 'Bruker D8 diffractometer with APEX detector'
_diffrn_measurement_method '\w scans with a narrow frame width'
_diffrn_radiation_monochromator graphite
_diffrn_radiation_source 'fine-focus sealed tube'
_diffrn_radiation_type MoK\a
_diffrn_radiation_wavelength 0.71073
_diffrn_reflns_av_R_equivalents 0.0210
_diffrn_reflns_av_sigmaI/netI 0.0589
_diffrn_reflns_limit_h_max 14
_diffrn_reflns_limit_h_min -14
_diffrn_reflns_limit_k_max 14
_diffrn_reflns_limit_k_min -13
_diffrn_reflns_limit_l_max 14
_diffrn_reflns_limit_l_min -10
_diffrn_reflns_number 7488
_diffrn_reflns_theta_full 27.48
_diffrn_reflns_theta_max 27.48
_diffrn_reflns_theta_min 2.70
_exptl_absorpt_coefficient_mu 5.236
_exptl_absorpt_correction_T_max 0.4207
_exptl_absorpt_correction_T_min 0.2285
_exptl_absorpt_correction_type multi-scan
_exptl_absorpt_process_details 'SADABS V2008-1 (Sheldrick, 2008)'
_exptl_crystal_colour orange
_exptl_crystal_density_diffrn 1.681
_exptl_crystal_density_method 'not measured'
_exptl_crystal_description prism
_exptl_crystal_F_000 652
_exptl_crystal_size_max 0.40
_exptl_crystal_size_mid 0.30
_exptl_crystal_size_min 0.20
_refine_diff_density_max 1.078
_refine_diff_density_min -1.196
_refine_diff_density_rms 0.097
_refine_ls_abs_structure_details 'Flack H D (1983), Acta Cryst. A39, 876-881'
_refine_ls_abs_structure_Flack 0.013(5)
_refine_ls_extinction_method none
_refine_ls_goodness_of_fit_ref 0.748
_refine_ls_hydrogen_treatment refall
_refine_ls_matrix_type full
_refine_ls_number_parameters 327
_refine_ls_number_reflns 5206
_refine_ls_number_restraints 1
_refine_ls_restrained_S_all 0.747
_refine_ls_R_factor_all 0.0206
_refine_ls_R_factor_gt 0.0197
_refine_ls_shift/su_max 0.001
_refine_ls_shift/su_mean 0.000
_refine_ls_structure_factor_coef Fsqd
_refine_ls_weighting_details 'calc w=1/[\s^2^(Fo^2^)+(0.0000P)^2^+0.0000P] where P=(Fo^2^+2Fc^2^)/3'
_refine_ls_weighting_scheme calc
_refine_ls_wR_factor_gt 0.0442
_refine_ls_wR_factor_ref 0.0445
_reflns_number_gt 5001
_reflns_number_total 5218
_reflns_threshold_expression >2sigma(I)
_cod_data_source_file d0ob02049d2.cif
_cod_data_source_block added_by_encifer
_cod_depositor_comments 'Adding full bibliography for 7157757--7157758.cif.'
_cod_original_sg_symbol_H-M P21
_cod_database_code 7157757

loop_
_symmetry_equiv_pos_as_xyz
'x, y, z'
'-x, y+1/2, -z'

loop_
_atom_site_aniso_label
_atom_site_aniso_U_11
_atom_site_aniso_U_22
_atom_site_aniso_U_33
_atom_site_aniso_U_23
_atom_site_aniso_U_13
_atom_site_aniso_U_12
Ir1 0.0098(1) 0.0099(1) 0.0089(1) 0.0000(1) 0.0057(1) 0.0005(1)
Cl1 0.0162(4) 0.0163(4) 0.0118(5) -0.0017(4) 0.0090(4) 0.0002(3)
O1 0.0097(14) 0.0150(16) 0.0158(15) 0.0001(11) 0.0060(12) 0.0007(11)
N1 0.0108(12) 0.0136(13) 0.0105(13) 0.002(2) 0.0059(10) -0.002(2)
C2 0.010(2) 0.021(2) 0.009(2) 0.0014(16) 0.0053(19) -0.0005(18)
C3 0.012(2) 0.0073(19) 0.010(2) -0.0019(15) 0.007(2) -0.0013(17)
C4 0.0130(16) 0.014(3) 0.0082(15) 0.0003(15) 0.0051(13) 0.0008(16)
C5 0.0138(19) 0.0129(19) 0.0098(19) -0.0017(14) 0.0066(16) 0.0000(14)
C6 0.018(2) 0.015(2) 0.015(2) -0.0002(15) 0.0078(17) 0.0039(15)
C7 0.024(2) 0.0097(19) 0.0119(19) 0.0017(14) 0.0102(17) 0.0028(15)
C8 0.019(2) 0.013(2) 0.015(2) -0.0028(15) 0.0111(17) -0.0030(15)
C9 0.015(2) 0.017(2) 0.013(2) -0.0001(15) 0.0091(18) 0.0024(17)
C10 0.017(2) 0.0095(18) 0.0101(19) 0.0013(14) 0.0095(16) -0.0003(15)
C11 0.0078(17) 0.022(2) 0.0075(18) -0.0003(15) 0.0032(15) 0.0013(15)
C12 0.017(2) 0.021(2) 0.013(2) 0.0003(16) 0.0083(17) 0.0030(16)
C13 0.020(2) 0.035(3) 0.012(2) 0.0041(17) 0.0097(18) 0.0006(18)
C14 0.024(2) 0.038(3) 0.018(2) -0.0095(19) 0.0123(19) -0.0024(19)
C15 0.032(3) 0.025(2) 0.026(3) -0.0132(19) 0.019(2) -0.0095(19)
C16 0.021(2) 0.020(2) 0.017(2) -0.0041(16) 0.0106(18) -0.0073(16)
C17 0.0130(19) 0.0178(18) 0.0101(19) -0.0024(14) 0.0089(16) -0.0014(14)
C18 0.020(2) 0.022(2) 0.012(2) 0.0000(13) 0.0092(17) 0.0009(14)
C19 0.0159(16) 0.031(2) 0.0112(16) 0.001(3) 0.0051(13) 0.004(3)
C20 0.014(2) 0.041(3) 0.011(2) -0.0082(18) 0.0062(17) -0.0044(18)
C21 0.022(2) 0.021(2) 0.018(2) -0.0065(16) 0.0133(18) -0.0053(16)
C22 0.0130(19) 0.022(2) 0.015(2) 0.0011(15) 0.0087(17) 0.0000(15)
C23 0.0091(17) 0.0164(19) 0.0112(19) 0.0034(14) 0.0068(15) 0.0042(14)
C24 0.014(2) 0.014(2) 0.012(2) 0.0018(15) 0.0081(16) 0.0055(15)
C25 0.0108(18) 0.015(2) 0.016(2) 0.0002(15) 0.0082(16) 0.0061(15)
C26 0.0089(17) 0.017(3) 0.0165(19) 0.0020(13) 0.0061(15) 0.0032(13)
C27 0.0071(15) 0.010(3) 0.0169(18) 0.0012(13) 0.0059(14) 0.0031(13)
C28 0.017(2) 0.022(2) 0.012(2) -0.0028(15) 0.0087(17) 0.0001(16)
C29 0.021(2) 0.013(2) 0.022(2) 0.0027(16) 0.0118(19) -0.0006(17)
C30 0.023(2) 0.017(2) 0.016(2) 0.0046(15) 0.0115(18) 0.0073(16)
C31 0.0141(19) 0.025(2) 0.018(2) -0.0040(16) 0.0080(17) 0.0020(15)
C32 0.019(2) 0.017(2) 0.018(2) 0.0003(16) 0.0116(18) -0.0020(16)

loop_
_atom_site_label
_atom_site_type_symbol
_atom_site_thermal_displace_type
_atom_site_fract_x
_atom_site_fract_y
_atom_site_fract_z
_atom_site_occupancy
_atom_site_U_iso_or_equiv
_atom_site_calc_flag
_atom_site_refinement_flags
Ir1 Ir Uani 0.73185(1) 0.18552(2) 0.46836(1) 1.000 0.0090(1) . .
Cl1 Cl Uani 0.69970(9) 0.23816(8) 0.65280(9) 1.000 0.0138(3) . .
O1 O Uani 0.3303(3) 0.2890(2) 0.2780(3) 1.000 0.0136(9) . .
N1 N Uani 0.5217(2) 0.1858(5) 0.3583(2) 1.000 0.0113(7) . .
C2 C Uani 0.4669(4) 0.2852(4) 0.3336(5) 1.000 0.0131(12) . .
C3 C Uani 0.4136(4) 0.0949(4) 0.3031(4) 1.000 0.0091(11) . .
C4 C Uani 0.2947(3) 0.1689(4) 0.2948(3) 1.000 0.0118(12) . .
C5 C Uani 0.5494(4) 0.3884(3) 0.3598(4) 1.000 0.0118(11) . .
C6 C Uani 0.5011(4) 0.5027(3) 0.3314(4) 1.000 0.0161(12) . .
C7 C Uani 0.5923(4) 0.5921(3) 0.3593(4) 1.000 0.0146(11) . .
C8 C Uani 0.7296(4) 0.5662(3) 0.4170(4) 1.000 0.0145(12) . .
C9 C Uani 0.7769(4) 0.4517(4) 0.4483(4) 1.000 0.0140(12) . .
C10 C Uani 0.6881(4) 0.3587(3) 0.4191(4) 1.000 0.0110(11) . .
C11 C Uani 0.3930(4) 0.0511(3) 0.1700(4) 1.000 0.0127(11) . .
C12 C Uani 0.3971(4) 0.1271(4) 0.0771(4) 1.000 0.0166(12) . .
C13 C Uani 0.3804(4) 0.0848(4) -0.0427(4) 1.000 0.0215(14) . .
C14 C Uani 0.3608(4) -0.0326(4) -0.0719(4) 1.000 0.0258(14) . .
C15 C Uani 0.3555(4) -0.1092(4) 0.0185(5) 1.000 0.0256(16) . .
C16 C Uani 0.3716(4) -0.0673(4) 0.1390(4) 1.000 0.0188(12) . .
C17 C Uani 0.1533(4) 0.1399(3) 0.1899(4) 1.000 0.0122(11) . .
C18 C Uani 0.0701(4) 0.2218(3) 0.0976(4) 1.000 0.0174(12) . .
C19 C Uani -0.0629(3) 0.1943(7) 0.0064(3) 1.000 0.0200(10) . .
C20 C Uani -0.1122(4) 0.0837(4) 0.0071(4) 1.000 0.0220(14) . .
C21 C Uani -0.0289(4) 0.0015(4) 0.0989(4) 1.000 0.0188(12) . .
C22 C Uani 0.1036(4) 0.0281(4) 0.1906(4) 1.000 0.0159(11) . .
C23 C Uani 0.7984(4) 0.0715(3) 0.3629(4) 1.000 0.0115(11) . .
C24 C Uani 0.7968(4) 0.0003(4) 0.4669(4) 1.000 0.0126(12) . .
C25 C Uani 0.8875(4) 0.0505(3) 0.5909(4) 1.000 0.0132(11) . .
C26 C Uani 0.9458(4) 0.1566(3) 0.5670(4) 1.000 0.0142(13) . .
C27 C Uani 0.8946(3) 0.1640(3) 0.4258(4) 1.000 0.0113(13) . .
C28 C Uani 0.7300(4) 0.0403(4) 0.2179(4) 1.000 0.0163(12) . .
C29 C Uani 0.7149(4) -0.1076(4) 0.4450(4) 1.000 0.0181(12) . .
C30 C Uani 0.9201(4) 0.0083(4) 0.7251(4) 1.000 0.0178(12) . .
C31 C Uani 1.0499(4) 0.2317(4) 0.6762(4) 1.000 0.0190(11) . .
C32 C Uani 0.9380(4) 0.2478(3) 0.3537(4) 1.000 0.0169(12) . .
H3 H Uiso 0.43580 0.02870 0.36720 1.000 0.024(8) calc R
H4 H Uiso 0.29850 0.16430 0.38330 1.000 0.024(8) calc R
H6 H Uiso 0.40740 0.51850 0.29380 1.000 0.015(5) calc R
H7 H Uiso 0.56200 0.67070 0.33930 1.000 0.015(5) calc R
H8 H Uiso 0.79220 0.62790 0.43540 1.000 0.015(5) calc R
H9 H Uiso 0.87110 0.43710 0.49010 1.000 0.015(5) calc R
H12 H Uiso 0.41140 0.20830 0.09620 1.000 0.022(6) calc R
H13 H Uiso 0.38260 0.13740 -0.10550 1.000 0.022(6) calc R
H14 H Uiso 0.35100 -0.06100 -0.15370 1.000 0.022(6) calc R
H15 H Uiso 0.34080 -0.19020 -0.00160 1.000 0.022(6) calc R
H16 H Uiso 0.36800 -0.12010 0.20080 1.000 0.022(6) calc R
H18 H Uiso 0.10410 0.29750 0.09670 1.000 0.024(6) calc R
H19 H Uiso -0.11970 0.25100 -0.05620 1.000 0.024(6) calc R
H20 H Uiso -0.20290 0.06430 -0.05510 1.000 0.024(6) calc R
H21 H Uiso -0.06320 -0.07420 0.09890 1.000 0.024(6) calc R
H22 H Uiso 0.16010 -0.02880 0.25310 1.000 0.024(6) calc R
H28A H Uiso 0.71700 0.11110 0.16510 1.000 0.027(7) calc R
H28B H Uiso 0.64210 0.00480 0.19210 1.000 0.027(7) calc R
H28C H Uiso 0.78610 -0.01520 0.20190 1.000 0.027(7) calc R
H29A H Uiso 0.76730 -0.17600 0.44590 1.000 0.031(4) calc R
H29B H Uiso 0.63220 -0.10270 0.35870 1.000 0.031(4) calc R
H29C H Uiso 0.69140 -0.11510 0.51600 1.000 0.031(4) calc R
H30A H Uiso 0.85400 -0.05080 0.71680 1.000 0.031(4) calc R
H30B H Uiso 0.91710 0.07410 0.77820 1.000 0.031(4) calc R
H30C H Uiso 1.01060 -0.02610 0.76910 1.000 0.031(4) calc R
H31A H Uiso 1.13800 0.19290 0.71500 1.000 0.031(4) calc R
H31B H Uiso 1.02450 0.24340 0.74530 1.000 0.031(4) calc R
H31C H Uiso 1.05520 0.30750 0.63940 1.000 0.031(4) calc R
H32A H Uiso 0.97630 0.31800 0.40810 1.000 0.031(4) calc R
H32B H Uiso 0.85980 0.26950 0.26860 1.000 0.031(4) calc R
H32C H Uiso 1.00620 0.21060 0.33740 1.000 0.031(4) calc R

loop_
_atom_type_symbol
_atom_type_description
_atom_type_scat_dispersion_real
_atom_type_scat_dispersion_imag
_atom_type_scat_source
C C 0.0033 0.0016 'International Tables Vol C Tables 4.2.6.8 and 6.1.1.4'
H H 0.0000 0.0000 'International Tables Vol C Tables 4.2.6.8 and 6.1.1.4'
O O 0.0106 0.0060 'International Tables Vol C Tables 4.2.6.8 and 6.1.1.4'
Cl Cl 0.1484 0.1585 'International Tables Vol C Tables 4.2.6.8 and 6.1.1.4'
Ir Ir -1.4442 7.9887 'International Tables Vol C Tables 4.2.6.8 and 6.1.1.4'
N N 0.0061 0.0033 'International Tables Vol C Tables 4.2.6.8 and 6.1.1.4'

loop_
_geom_angle_atom_site_label_1
_geom_angle_atom_site_label_2
_geom_angle_atom_site_label_3
_geom_angle
_geom_angle_site_symmetry_1
_geom_angle_site_symmetry_2
_geom_angle_site_symmetry_3
_geom_angle_publ_flag
Cl1 Ir1 N1 85.02(7) . . . yes
Cl1 Ir1 C10 83.19(12) . . . yes
Cl1 Ir1 C23 153.78(10) . . . yes
Cl1 Ir1 C24 115.83(11) . . . yes
Cl1 Ir1 C25 91.73(11) . . . yes
Cl1 Ir1 C26 101.13(11) . . . yes
Cl1 Ir1 C27 138.71(11) . . . yes
N1 Ir1 C10 77.3(2) . . . yes
N1 Ir1 C23 105.73(16) . . . yes
N1 Ir1 C24 106.2(2) . . . yes
N1 Ir1 C25 134.21(19) . . . yes
N1 Ir1 C26 170.29(17) . . . yes
N1 Ir1 C27 136.02(13) . . . yes
C10 Ir1 C23 122.17(16) . . . yes
C10 Ir1 C24 160.71(17) . . . yes
C10 Ir1 C25 147.69(17) . . . yes
C10 Ir1 C26 110.69(17) . . . yes
C10 Ir1 C27 99.60(17) . . . yes
C23 Ir1 C24 38.55(15) . . . yes
C23 Ir1 C25 63.47(15) . . . yes
C23 Ir1 C26 65.58(16) . . . yes
C23 Ir1 C27 39.04(15) . . . yes
C24 Ir1 C25 36.58(14) . . . yes
C24 Ir1 C26 64.38(15) . . . yes
C24 Ir1 C27 64.36(16) . . . yes
C25 Ir1 C26 39.02(15) . . . yes
C25 Ir1 C27 64.15(16) . . . yes
C26 Ir1 C27 39.11(16) . . . yes
C2 O1 C4 103.4(3) . . . yes
Ir1 N1 C2 115.5(4) . . . yes
Ir1 N1 C3 135.8(4) . . . yes
C2 N1 C3 108.7(3) . . . yes
O1 C2 N1 117.3(4) . . . yes
O1 C2 C5 123.1(4) . . . yes
N1 C2 C5 119.5(5) . . . yes
N1 C3 C4 99.0(3) . . . yes
N1 C3 C11 110.4(4) . . . yes
C4 C3 C11 114.6(3) . . . no
O1 C4 C3 103.3(3) . . . yes
O1 C4 C17 110.8(3) . . . yes
C3 C4 C17 119.0(3) . . . no
C2 C5 C6 125.3(4) . . . no
C2 C5 C10 111.1(3) . . . no
C6 C5 C10 123.7(4) . . . no
C5 C6 C7 118.5(4) . . . no
C6 C7 C8 119.4(3) . . . no
C7 C8 C9 121.5(4) . . . no
C8 C9 C10 121.0(4) . . . no
Ir1 C10 C5 115.2(3) . . . yes
Ir1 C10 C9 128.5(3) . . . yes
C5 C10 C9 115.9(3) . . . no
C3 C11 C12 121.4(3) . . . no
C3 C11 C16 120.1(4) . . . no
C12 C11 C16 118.5(4) . . . no
C11 C12 C13 120.4(4) . . . no
C12 C13 C14 120.8(4) . . . no
C13 C14 C15 119.7(4) . . . no
C14 C15 C16 119.9(4) . . . no
C11 C16 C15 120.8(4) . . . no
C4 C17 C18 121.9(4) . . . no
C4 C17 C22 118.3(4) . . . no
C18 C17 C22 119.8(4) . . . no
C17 C18 C19 120.6(4) . . . no
C18 C19 C20 119.7(5) . . . no
C19 C20 C21 119.8(4) . . . no
C20 C21 C22 121.0(4) . . . no
C17 C22 C21 119.2(4) . . . no
Ir1 C23 C24 74.1(3) . . . yes
Ir1 C23 C27 70.1(2) . . . yes
Ir1 C23 C28 129.6(3) . . . yes
C24 C23 C27 108.0(3) . . . no
C24 C23 C28 125.1(4) . . . no
C27 C23 C28 126.1(4) . . . no
Ir1 C24 C23 67.3(2) . . . yes
Ir1 C24 C25 71.9(2) . . . yes
Ir1 C24 C29 127.0(3) . . . yes
C23 C24 C25 107.9(4) . . . no
C23 C24 C29 125.6(4) . . . no
C25 C24 C29 126.5(4) . . . no
Ir1 C25 C24 71.6(3) . . . yes
Ir1 C25 C26 66.7(2) . . . yes
Ir1 C25 C30 126.6(3) . . . yes
C24 C25 C26 108.6(4) . . . no
C24 C25 C30 127.5(4) . . . no
C26 C25 C30 123.9(4) . . . no
Ir1 C26 C25 74.3(3) . . . yes
Ir1 C26 C27 70.4(2) . . . yes
Ir1 C26 C31 125.3(3) . . . yes
C25 C26 C27 106.9(3) . . . no
C25 C26 C31 123.8(4) . . . no
C27 C26 C31 129.1(4) . . . no
Ir1 C27 C23 70.8(2) . . . yes
Ir1 C27 C26 70.5(3) . . . yes
Ir1 C27 C32 127.3(3) . . . yes
C23 C27 C26 108.3(3) . . . no
C23 C27 C32 124.5(4) . . . no
C26 C27 C32 127.1(3) . . . no
N1 C3 H3 111.00 . . . no
C4 C3 H3 111.00 . . . no
C11 C3 H3 111.00 . . . no
O1 C4 H4 108.00 . . . no
C3 C4 H4 108.00 . . . no
C17 C4 H4 108.00 . . . no
C5 C6 H6 121.00 . . . no
C7 C6 H6 121.00 . . . no
C6 C7 H7 120.00 . . . no
C8 C7 H7 120.00 . . . no
C7 C8 H8 119.00 . . . no
C9 C8 H8 119.00 . . . no
C8 C9 H9 120.00 . . . no
C10 C9 H9 120.00 . . . no
C11 C12 H12 120.00 . . . no
C13 C12 H12 120.00 . . . no
C12 C13 H13 120.00 . . . no
C14 C13 H13 120.00 . . . no
C13 C14 H14 120.00 . . . no
C15 C14 H14 120.00 . . . no
C14 C15 H15 120.00 . . . no
C16 C15 H15 120.00 . . . no
C11 C16 H16 120.00 . . . no
C15 C16 H16 120.00 . . . no
C17 C18 H18 120.00 . . . no
C19 C18 H18 120.00 . . . no
C18 C19 H19 120.00 . . . no
C20 C19 H19 120.00 . . . no
C19 C20 H20 120.00 . . . no
C21 C20 H20 120.00 . . . no
C20 C21 H21 119.00 . . . no
C22 C21 H21 120.00 . . . no
C17 C22 H22 120.00 . . . no
C21 C22 H22 120.00 . . . no
C23 C28 H28A 109.00 . . . no
C23 C28 H28B 109.00 . . . no
C23 C28 H28C 109.00 . . . no
H28A C28 H28B 109.00 . . . no
H28A C28 H28C 110.00 . . . no
H28B C28 H28C 110.00 . . . no
C24 C29 H29A 109.00 . . . no
C24 C29 H29B 109.00 . . . no
C24 C29 H29C 109.00 . . . no
H29A C29 H29B 109.00 . . . no
H29A C29 H29C 109.00 . . . no
H29B C29 H29C 110.00 . . . no
C25 C30 H30A 110.00 . . . no
C25 C30 H30B 109.00 . . . no
C25 C30 H30C 110.00 . . . no
H30A C30 H30B 109.00 . . . no
H30A C30 H30C 109.00 . . . no
H30B C30 H30C 109.00 . . . no
C26 C31 H31A 109.00 . . . no
C26 C31 H31B 109.00 . . . no
C26 C31 H31C 109.00 . . . no
H31A C31 H31B 109.00 . . . no
H31A C31 H31C 109.00 . . . no
H31B C31 H31C 110.00 . . . no
C27 C32 H32A 109.00 . . . no
C27 C32 H32B 109.00 . . . no
C27 C32 H32C 109.00 . . . no
H32A C32 H32B 109.00 . . . no
H32A C32 H32C 109.00 . . . no
H32B C32 H32C 110.00 . . . no

loop_
_geom_bond_atom_site_label_1
_geom_bond_atom_site_label_2
_geom_bond_distance
_geom_bond_site_symmetry_1
_geom_bond_site_symmetry_2
_geom_bond_publ_flag
Ir1 Cl1 2.4016(10) . . yes
Ir1 N1 2.085(2) . . yes
Ir1 C10 2.055(4) . . yes
Ir1 C23 2.156(4) . . yes
Ir1 C24 2.247(5) . . yes
Ir1 C25 2.251(4) . . yes
Ir1 C26 2.147(5) . . yes
Ir1 C27 2.146(4) . . yes
O1 C2 1.360(6) . . yes
O1 C4 1.472(5) . . yes
N1 C2 1.261(7) . . yes
N1 C3 1.494(6) . . yes
C2 C5 1.445(6) . . no
C3 C4 1.557(6) . . no
C3 C11 1.518(6) . . no
C4 C17 1.501(6) . . no
C5 C6 1.394(5) . . no
C5 C10 1.419(7) . . no
C6 C7 1.378(6) . . no
C7 C8 1.396(7) . . no
C8 C9 1.395(6) . . no
C9 C10 1.390(6) . . no
C11 C12 1.397(6) . . no
C11 C16 1.392(6) . . no
C12 C13 1.385(6) . . no
C13 C14 1.377(6) . . no
C14 C15 1.385(7) . . no
C15 C16 1.393(7) . . no
C17 C18 1.386(5) . . no
C17 C22 1.400(6) . . no
C18 C19 1.391(6) . . no
C19 C20 1.386(9) . . no
C20 C21 1.386(6) . . no
C21 C22 1.386(7) . . no
C23 C24 1.456(6) . . no
C23 C27 1.437(5) . . no
C23 C28 1.501(6) . . no
C24 C25 1.412(6) . . no
C24 C29 1.492(7) . . no
C25 C26 1.472(6) . . no
C25 C30 1.483(6) . . no
C26 C27 1.437(6) . . no
C26 C31 1.505(6) . . no
C27 C32 1.501(6) . . no
C3 H3 1.0000 . . no
C4 H4 1.0000 . . no
C6 H6 0.9500 . . no
C7 H7 0.9500 . . no
C8 H8 0.9500 . . no
C9 H9 0.9500 . . no
C12 H12 0.9500 . . no
C13 H13 0.9500 . . no
C14 H14 0.9500 . . no
C15 H15 0.9500 . . no
C16 H16 0.9500 . . no
C18 H18 0.9500 . . no
C19 H19 0.9500 . . no
C20 H20 0.9500 . . no
C21 H21 0.9500 . . no
C22 H22 0.9500 . . no
C28 H28A 0.9800 . . no
C28 H28B 0.9800 . . no
C28 H28C 0.9800 . . no
C29 H29A 0.9800 . . no
C29 H29B 0.9800 . . no
C29 H29C 0.9800 . . no
C30 H30A 0.9800 . . no
C30 H30B 0.9800 . . no
C30 H30C 0.9800 . . no
C31 H31A 0.9800 . . no
C31 H31B 0.9800 . . no
C31 H31C 0.9800 . . no
C32 H32A 0.9800 . . no
C32 H32B 0.9800 . . no
C32 H32C 0.9800 . . no

loop_
_geom_hbond_atom_site_label_D
_geom_hbond_atom_site_label_H
_geom_hbond_atom_site_label_A
_geom_hbond_distance_DH
_geom_hbond_distance_HA
_geom_hbond_distance_DA
_geom_hbond_angle_DHA
_geom_hbond_site_symmetry_A
_geom_hbond_publ_flag
C16 H16 Cl1 0.9500 2.7100 3.642(5) 168.00 2_646 yes
C18 H18 O1 0.9500 2.3900 2.765(6) 103.00 . yes

loop_
_geom_torsion_atom_site_label_1
_geom_torsion_atom_site_label_2
_geom_torsion_atom_site_label_3
_geom_torsion_atom_site_label_4
_geom_torsion
_geom_torsion_site_symmetry_1
_geom_torsion_site_symmetry_2
_geom_torsion_site_symmetry_3
_geom_torsion_site_symmetry_4
_geom_torsion_publ_flag
Cl1 Ir1 N1 C2 73.1(3) . . . . no
Cl1 Ir1 N1 C3 -103.7(3) . . . . no
C10 Ir1 N1 C2 -11.0(3) . . . . no
C10 Ir1 N1 C3 172.2(3) . . . . no
C23 Ir1 N1 C2 -131.3(3) . . . . no
C23 Ir1 N1 C3 52.0(3) . . . . no
C24 Ir1 N1 C2 -171.4(3) . . . . no
C24 Ir1 N1 C3 11.8(3) . . . . no
C25 Ir1 N1 C2 160.7(3) . . . . no
C25 Ir1 N1 C3 -16.1(4) . . . . no
C27 Ir1 N1 C2 -101.7(3) . . . . no
C27 Ir1 N1 C3 81.5(4) . . . . no
Cl1 Ir1 C10 C5 -77.3(3) . . . . no
Cl1 Ir1 C10 C9 95.5(4) . . . . no
N1 Ir1 C10 C5 9.1(3) . . . . no
N1 Ir1 C10 C9 -178.1(4) . . . . no
C23 Ir1 C10 C5 109.8(3) . . . . no
C23 Ir1 C10 C9 -77.4(4) . . . . no
C25 Ir1 C10 C5 -159.7(3) . . . . no
C25 Ir1 C10 C9 13.1(6) . . . . no
C26 Ir1 C10 C5 -176.7(3) . . . . no
C26 Ir1 C10 C9 -3.9(4) . . . . no
C27 Ir1 C10 C5 144.3(3) . . . . no
C27 Ir1 C10 C9 -42.9(4) . . . . no
Cl1 Ir1 C23 C24 15.1(4) . . . . no
Cl1 Ir1 C23 C27 -101.3(3) . . . . no
Cl1 Ir1 C23 C28 137.8(3) . . . . no
N1 Ir1 C23 C24 -96.5(3) . . . . no
N1 Ir1 C23 C27 147.1(2) . . . . no
N1 Ir1 C23 C28 26.2(4) . . . . no
C10 Ir1 C23 C24 178.9(3) . . . . no
C10 Ir1 C23 C27 62.4(3) . . . . no
C10 Ir1 C23 C28 -58.5(4) . . . . no
C24 Ir1 C23 C27 -116.4(3) . . . . no
C24 Ir1 C23 C28 122.7(5) . . . . no
C25 Ir1 C23 C24 35.5(3) . . . . no
C25 Ir1 C23 C27 -80.9(2) . . . . no
C25 Ir1 C23 C28 158.2(4) . . . . no
C26 Ir1 C23 C24 78.9(3) . . . . no
C26 Ir1 C23 C27 -37.5(2) . . . . no
C26 Ir1 C23 C28 -158.4(4) . . . . no
C27 Ir1 C23 C24 116.4(3) . . . . no
C27 Ir1 C23 C28 -120.9(5) . . . . no
Cl1 Ir1 C24 C23 -172.6(2) . . . . no
Cl1 Ir1 C24 C25 -53.4(3) . . . . no
Cl1 Ir1 C24 C29 69.0(4) . . . . no
N1 Ir1 C24 C23 95.0(3) . . . . no
N1 Ir1 C24 C25 -145.7(3) . . . . no
N1 Ir1 C24 C29 -23.3(4) . . . . no
C23 Ir1 C24 C25 119.2(4) . . . . no
C23 Ir1 C24 C29 -118.3(4) . . . . no
C25 Ir1 C24 C23 -119.2(4) . . . . no
C25 Ir1 C24 C29 122.4(5) . . . . no
C26 Ir1 C24 C23 -82.3(3) . . . . no
C26 Ir1 C24 C25 36.9(3) . . . . no
C26 Ir1 C24 C29 159.4(4) . . . . no
C27 Ir1 C24 C23 -38.7(3) . . . . no
C27 Ir1 C24 C25 80.5(3) . . . . no
C27 Ir1 C24 C29 -157.1(4) . . . . no
Cl1 Ir1 C25 C24 133.7(3) . . . . no
Cl1 Ir1 C25 C26 -105.6(2) . . . . no
Cl1 Ir1 C25 C30 10.2(4) . . . . no
N1 Ir1 C25 C24 49.0(3) . . . . no
N1 Ir1 C25 C26 169.6(2) . . . . no
N1 Ir1 C25 C30 -74.5(4) . . . . no
C10 Ir1 C25 C24 -146.3(3) . . . . no
C10 Ir1 C25 C26 -25.7(4) . . . . no
C10 Ir1 C25 C30 90.2(5) . . . . no
C23 Ir1 C25 C24 -37.4(3) . . . . no
C23 Ir1 C25 C26 83.2(3) . . . . no
C23 Ir1 C25 C30 -160.9(4) . . . . no
C24 Ir1 C25 C26 120.7(4) . . . . no
C24 Ir1 C25 C30 -123.5(5) . . . . no
C26 Ir1 C25 C24 -120.7(4) . . . . no
C26 Ir1 C25 C30 115.8(4) . . . . no
C27 Ir1 C25 C24 -81.2(3) . . . . no
C27 Ir1 C25 C26 39.5(2) . . . . no
C27 Ir1 C25 C30 155.4(4) . . . . no
Cl1 Ir1 C26 C25 78.8(2) . . . . no
Cl1 Ir1 C26 C27 -166.37(18) . . . . no
Cl1 Ir1 C26 C31 -41.8(4) . . . . no
C10 Ir1 C26 C25 165.7(2) . . . . no
C10 Ir1 C26 C27 -79.5(2) . . . . no
C10 Ir1 C26 C31 45.1(4) . . . . no
C23 Ir1 C26 C25 -77.4(2) . . . . no
C23 Ir1 C26 C27 37.5(2) . . . . no
C23 Ir1 C26 C31 162.0(4) . . . . no
C24 Ir1 C26 C25 -34.6(2) . . . . no
C24 Ir1 C26 C27 80.2(2) . . . . no
C24 Ir1 C26 C31 -155.3(4) . . . . no
C25 Ir1 C26 C27 114.8(3) . . . . no
C25 Ir1 C26 C31 -120.6(5) . . . . no
C27 Ir1 C26 C25 -114.8(3) . . . . no
C27 Ir1 C26 C31 124.6(4) . . . . no
Cl1 Ir1 C27 C23 138.96(19) . . . . no
Cl1 Ir1 C27 C26 20.5(3) . . . . no
Cl1 Ir1 C27 C32 -101.8(3) . . . . no
N1 Ir1 C27 C23 -48.8(3) . . . . no
N1 Ir1 C27 C26 -167.3(3) . . . . no
N1 Ir1 C27 C32 70.4(4) . . . . no
C10 Ir1 C27 C23 -130.5(2) . . . . no
C10 Ir1 C27 C26 111.1(2) . . . . no
C10 Ir1 C27 C32 -11.2(4) . . . . no
C23 Ir1 C27 C26 -118.5(3) . . . . no
C23 Ir1 C27 C32 119.3(4) . . . . no
C24 Ir1 C27 C23 38.2(2) . . . . no
C24 Ir1 C27 C26 -80.2(2) . . . . no
C24 Ir1 C27 C32 157.5(4) . . . . no
C25 Ir1 C27 C23 79.0(2) . . . . no
C25 Ir1 C27 C26 -39.4(2) . . . . no
C25 Ir1 C27 C32 -161.7(4) . . . . no
C26 Ir1 C27 C23 118.5(3) . . . . no
C26 Ir1 C27 C32 -122.3(4) . . . . no
C4 O1 C2 N1 13.1(5) . . . . no
C4 O1 C2 C5 -169.5(4) . . . . no
C2 O1 C4 C17 -153.8(4) . . . . no
C2 O1 C4 C3 -25.3(4) . . . . no
C3 N1 C2 O1 6.3(5) . . . . no
Ir1 N1 C2 O1 -171.4(3) . . . . no
C2 N1 C3 C11 99.3(4) . . . . no
Ir1 N1 C2 C5 11.2(5) . . . . no
C3 N1 C2 C5 -171.2(4) . . . . no
Ir1 N1 C3 C11 -83.8(4) . . . . no
Ir1 N1 C3 C4 155.7(2) . . . . no
C2 N1 C3 C4 -21.3(4) . . . . no
N1 C2 C5 C10 -3.2(6) . . . . no
O1 C2 C5 C6 -0.5(7) . . . . no
O1 C2 C5 C10 179.5(4) . . . . no
N1 C2 C5 C6 176.9(4) . . . . no
N1 C3 C4 O1 27.6(3) . . . . no
C11 C3 C4 C17 33.5(5) . . . . no
N1 C3 C11 C12 -39.5(6) . . . . no
N1 C3 C11 C16 139.5(5) . . . . no
C4 C3 C11 C12 71.2(6) . . . . no
C4 C3 C11 C16 -109.9(5) . . . . no
N1 C3 C4 C17 150.9(3) . . . . no
C11 C3 C4 O1 -89.8(4) . . . . no
O1 C4 C17 C18 -3.6(6) . . . . no
O1 C4 C17 C22 179.4(4) . . . . no
C3 C4 C17 C18 -123.1(5) . . . . no
C3 C4 C17 C22 59.9(5) . . . . no
C2 C5 C6 C7 -178.4(4) . . . . no
C10 C5 C6 C7 1.6(6) . . . . no
C2 C5 C10 Ir1 -6.5(5) . . . . no
C2 C5 C10 C9 179.8(4) . . . . no
C6 C5 C10 Ir1 173.5(3) . . . . no
C6 C5 C10 C9 -0.2(6) . . . . no
C5 C6 C7 C8 -1.2(6) . . . . no
C6 C7 C8 C9 -0.6(6) . . . . no
C7 C8 C9 C10 2.1(6) . . . . no
C8 C9 C10 Ir1 -174.3(3) . . . . no
C8 C9 C10 C5 -1.6(6) . . . . no
C3 C11 C12 C13 178.9(5) . . . . no
C16 C11 C12 C13 -0.1(7) . . . . no
C3 C11 C16 C15 -178.6(5) . . . . no
C12 C11 C16 C15 0.4(7) . . . . no
C11 C12 C13 C14 -0.6(7) . . . . no
C12 C13 C14 C15 1.1(8) . . . . no
C13 C14 C15 C16 -0.8(8) . . . . no
C14 C15 C16 C11 0.0(8) . . . . no
C4 C17 C18 C19 -176.3(4) . . . . no
C22 C17 C18 C19 0.7(7) . . . . no
C4 C17 C22 C21 176.7(4) . . . . no
C18 C17 C22 C21 -0.4(7) . . . . no
C17 C18 C19 C20 -0.6(7) . . . . no
C18 C19 C20 C21 0.3(7) . . . . no
C19 C20 C21 C22 0.0(7) . . . . no
C20 C21 C22 C17 0.0(7) . . . . no
Ir1 C23 C24 C25 -60.7(3) . . . . no
Ir1 C23 C24 C29 120.2(5) . . . . no
C27 C23 C24 Ir1 62.3(3) . . . . no
C27 C23 C24 C25 1.7(5) . . . . no
C27 C23 C24 C29 -177.4(4) . . . . no
C28 C23 C24 Ir1 -127.6(5) . . . . no
C28 C23 C24 C25 171.7(4) . . . . no
C28 C23 C24 C29 -7.4(8) . . . . no
Ir1 C23 C27 C26 60.8(3) . . . . no
Ir1 C23 C27 C32 -122.6(4) . . . . no
C24 C23 C27 Ir1 -64.9(3) . . . . no
C24 C23 C27 C26 -4.1(5) . . . . no
C24 C23 C27 C32 172.4(4) . . . . no
C28 C23 C27 Ir1 125.1(4) . . . . no
C28 C23 C27 C26 -174.1(4) . . . . no
C28 C23 C27 C32 2.5(7) . . . . no
Ir1 C24 C25 C26 -56.4(3) . . . . no
Ir1 C24 C25 C30 122.5(5) . . . . no
C23 C24 C25 Ir1 57.8(3) . . . . no
C23 C24 C25 C26 1.4(5) . . . . no
C23 C24 C25 C30 -179.7(4) . . . . no
C29 C24 C25 Ir1 -123.1(5) . . . . no
C29 C24 C25 C26 -179.5(5) . . . . no
C29 C24 C25 C30 -0.6(8) . . . . no
Ir1 C25 C26 C27 -63.3(3) . . . . no
Ir1 C25 C26 C31 122.3(5) . . . . no
C24 C25 C26 Ir1 59.4(3) . . . . no
C24 C25 C26 C27 -3.9(5) . . . . no
C24 C25 C26 C31 -178.3(4) . . . . no
C30 C25 C26 Ir1 -119.5(4) . . . . no
C30 C25 C26 C27 177.2(4) . . . . no
C30 C25 C26 C31 2.8(7) . . . . no
Ir1 C26 C27 C23 -61.0(3) . . . . no
Ir1 C26 C27 C32 122.5(4) . . . . no
C25 C26 C27 Ir1 65.9(3) . . . . no
C25 C26 C27 C23 4.9(5) . . . . no
C25 C26 C27 C32 -171.5(4) . . . . no
C31 C26 C27 Ir1 -120.1(5) . . . . no
C31 C26 C27 C23 178.9(4) . . . . no
C31 C26 C27 C32 2.4(7) . . . . no
